data_1575416
loop_
_publ_author_name
'Dhara, Barun'
'Bulgarevich, Kirill'
'Takimiya, Kazuo'

_publ_section_title
;
 Radical cation salts of
 dinaphtho[2,3-b:2&#x2032;,3&#x2032;-f]thieno[3,2-b]thiophene:
 characteristic crystal structures and properties
;
_journal_issue 38
_journal_name_full CrystEngComm
_journal_page_first 6333
_journal_page_last 6340
_journal_paper_doi 10.1039/D5CE00680E
_journal_volume 27
_journal_year 2025
_chemical_formula_moiety '0.8(As F6), C22 H12 S2, 0.4(C6 H5 Cl)'
_chemical_formula_sum 'C24.4 H14 As0.8 Cl0.4 F4.8 S2'
_chemical_formula_weight 536.59
_space_group_crystal_system triclinic
_space_group_IT_number 2
_space_group_name_Hall '-P 1'
_space_group_name_H-M_alt 'P -1'
_atom_sites_solution_hydrogens geom
_atom_sites_solution_primary dual
_audit_creation_date 2025-02-17
_audit_creation_method
;
Olex2 1.5-ac7-012
(compiled 2024.11.06 svn.r97f918c9 for Rigaku Oxford Diffraction, GUI svn.r7082)
;
_audit_update_record
;
2025-07-06 deposited with the CCDC.	2025-08-13 downloaded from the CCDC.
;
_cell_angle_alpha 70.477(3)
_cell_angle_beta 85.804(2)
_cell_angle_gamma 78.781(2)
_cell_formula_units_Z 5
_cell_length_a 13.6644(3)
_cell_length_b 13.9317(4)
_cell_length_c 14.6414(5)
_cell_measurement_reflns_used 20885
_cell_measurement_temperature 100
_cell_measurement_theta_max 74.3850
_cell_measurement_theta_min 3.2360
_cell_volume 2576.71(14)
_computing_cell_refinement 'CrysAlisPro 1.171.43.121a (Rigaku OD, 2024)'
_computing_data_collection 'CrysAlisPro 1.171.43.121a (Rigaku OD, 2024)'
_computing_data_reduction 'CrysAlisPro 1.171.43.121a (Rigaku OD, 2024)'
_computing_molecular_graphics 'Olex2 1.5-ac7-012 (Dolomanov et al., 2009)'
_computing_publication_material 'Olex2 1.5-ac7-012 (Dolomanov et al., 2009)'
_computing_structure_refinement 'SHELXL 2018/3 (Sheldrick, 2015)'
_computing_structure_solution 'SHELXT  (Sheldrick, 2015)'
_diffrn_ambient_temperature 100
_diffrn_detector 'Hybrid Pixel Array Detector'
_diffrn_detector_area_resol_mean 10.0000
_diffrn_detector_type HyPix
_diffrn_measured_fraction_theta_full 0.992
_diffrn_measured_fraction_theta_max 0.961
_diffrn_measurement_details
;
List of Runs (angles in degrees, time in seconds):

  # Type    Start    End  Width  t~exp~   \w     \q     \k     \f   Frames
#--------------------------------------------------------------------------
  1  \w    -94.00 -23.00   0.50    0.50    --  -40.41 125.00-129.00  142
  2  \w   -107.00 -33.00   0.50    0.50    --  -40.41 145.00  37.00  148
  3  \w     27.00 108.00   0.50    0.50    --   40.41-145.00 -15.00  162
  4  \w     17.00  94.00   0.50    0.50    --   40.41-125.00 152.00  154
  5  \w     62.00 114.00   0.50    0.50    --   40.41 145.00  37.00  104
  6  \w   -126.00 -33.00   0.50    1.70    --  -97.00 145.00  37.00  186
  7  \w   -170.00 -82.00   0.50    1.70    --  -97.00-125.00 152.00  176
  8  \w   -169.00 -68.00   0.50    1.70    --  -97.00-145.00 -15.00  202
  9  \w   -112.00 -24.00   0.50    1.70    --  -97.00 125.00-129.00  176
 10  \w     62.00 170.00   0.50    1.70    --  106.28 145.00  37.00  216
 11  \w     76.00 175.00   0.50    1.70    --  106.28 125.00-129.00  198
 12  \w     33.00 111.00   0.50    1.70    --  106.28-125.00 152.00  156
 13  \w     32.00 126.00   0.50    1.70    --  106.28-145.00 -15.00  188
 14  \w    -31.00  41.00   0.50    0.50    --  -40.41  19.00  30.00  144
 15  \w   -114.00 -16.00   0.50    0.50    --  -40.41 -57.00 150.00  196
 16  \w   -114.00 -16.00   0.50    0.50    --  -40.41 -57.00 150.00  196
 17  \w    -41.00  27.00   0.50    0.50    --   40.41 -19.00 150.00  136
 18  \w    -41.00  27.00   0.50    0.50    --   40.41 -19.00-150.00  136
 19  \w    -41.00  27.00   0.50    0.50    --   40.41 -19.00-180.00  136
 20  \w    -41.00  27.00   0.50    0.50    --   40.41 -19.00  60.00  136
 21  \w    -73.00 -22.00   0.50    1.70    --  -97.00  61.00-180.00  102
 22  \w    -53.00 -20.00   0.50    1.70    --  -97.00  45.00-150.00   66
 23  \w    -53.00 -20.00   0.50    1.70    --  -97.00  45.00  90.00   66
 24  \w   -112.00 -24.00   0.50    1.70    --  -97.00 125.00-150.00  176
 25  \w   -170.00 -82.00   0.50    1.70    --  -97.00-125.00 120.00  176
 26  \w    -53.00 -20.00   0.50    1.70    --  -97.00  45.00-180.00   66
 27  \w    -53.00 -20.00   0.50    1.70    --  -97.00  45.00  60.00   66
 28  \w    -53.00 -20.00   0.50    1.70    --  -97.00  45.00 150.00   66
 29  \w    -73.00 -22.00   0.50    1.70    --  -97.00  61.00  90.00  102
 30  \w   -173.00 -72.00   0.50    1.70    --  -97.00 -49.00-149.84  202
 31  \w    -73.00 -22.00   0.50    1.70    --  -97.00  61.00-150.00  102
 32  \w    -53.00 -20.00   0.50    1.70    --  -97.00  45.00   0.00   66
 33  \w     81.00 175.00   0.50    1.70    --  106.28  45.00 -90.00  188
 34  \w     32.00 100.00   0.50    1.70    --  106.28 -77.00   0.00  136
 35  \w     32.00 100.00   0.50    1.70    --  106.28 -77.00   0.00  136
 36  \w     30.00 105.00   0.50    1.70    --  106.28 -94.00   0.00  150
 37  \w     81.00 175.00   0.50    1.70    --  106.28  45.00 -30.00  188
 38  \w     47.00 175.00   0.50    1.70    --  106.28  15.00  30.00  256
 39  \w     81.00 175.00   0.50    1.70    --  106.28  45.00 -30.00  188
 40  \w     30.00 105.00   0.50    1.70    --  106.28 -94.00 150.00  150
 41  \w     32.00  69.00   0.50    1.70    --  106.28 -61.00  60.00   74
 42  \w     47.00 175.00   0.50    1.70    --  106.28  15.00  30.00  256
 43  \w     32.00 100.00   0.50    1.70    --  106.28 -77.00 -60.00  136
 44  \w     32.00 100.00   0.50    1.70    --  106.28 -77.00-180.00  136
 45  \w     33.00 111.00   0.50    1.70    --  106.28-125.00-180.00  156
 46  \w     30.00 105.00   0.50    1.70    --  106.28 -94.00 -60.00  150
 47  \w     32.00  69.00   0.50    1.70    --  106.28 -61.00  30.00   74
 48  \w     32.00 100.00   0.50    1.70    --  106.28 -77.00 150.00  136
 49  \w     32.00  69.00   0.50    1.70    --  106.28 -61.00   0.00   74
 50  \w     10.00 114.00   0.50    0.50    --   40.41  77.00  60.00  208
 51  \w     10.00 114.00   0.50    0.50    --   40.41  77.00 -90.00  208
;
_diffrn_measurement_device 'four-circle diffractometer'
_diffrn_measurement_device_type 'ROD, Synergy Custom DW system, HyPix'
_diffrn_measurement_method '\w scans'
_diffrn_orient_matrix_type 'CrysAlisPro convention (1999,Acta A55,543-557)'
_diffrn_orient_matrix_UB_11 0.0182030000
_diffrn_orient_matrix_UB_12 -0.0279373000
_diffrn_orient_matrix_UB_13 0.1091786000
_diffrn_orient_matrix_UB_21 -0.1082393000
_diffrn_orient_matrix_UB_22 -0.0179064000
_diffrn_orient_matrix_UB_23 0.0219195000
_diffrn_orient_matrix_UB_31 0.0341325000
_diffrn_orient_matrix_UB_32 -0.1145863000
_diffrn_orient_matrix_UB_33 0.0079699000
_diffrn_radiation_monochromator mirror
_diffrn_radiation_probe x-ray
_diffrn_radiation_type 'Cu K\a'
_diffrn_radiation_wavelength 1.54184
_diffrn_reflns_av_R_equivalents 0.0724
_diffrn_reflns_av_unetI/netI 0.0436
_diffrn_reflns_Laue_measured_fraction_full 0.992
_diffrn_reflns_Laue_measured_fraction_max 0.961
_diffrn_reflns_limit_h_max 17
_diffrn_reflns_limit_h_min -17
_diffrn_reflns_limit_k_max 13
_diffrn_reflns_limit_k_min -17
_diffrn_reflns_limit_l_max 17
_diffrn_reflns_limit_l_min -18
_diffrn_reflns_number 56391
_diffrn_reflns_point_group_measured_fraction_full 0.992
_diffrn_reflns_point_group_measured_fraction_max 0.961
_diffrn_reflns_theta_full 67.684
_diffrn_reflns_theta_max 74.606
_diffrn_reflns_theta_min 3.203
_diffrn_source 'Rotating-anode X-ray tube'
_diffrn_source_type 'Rigaku (Cu) X-ray Source'
_exptl_absorpt_coefficient_mu 4.747
_exptl_absorpt_correction_T_max 1.00000
_exptl_absorpt_correction_T_min 0.54741
_exptl_absorpt_correction_type multi-scan
_exptl_absorpt_process_details
;
CrysAlisPro 1.171.43.121a (Rigaku Oxford Diffraction, 2024)
Empirical absorption correction using spherical harmonics,
implemented in SCALE3 ABSPACK scaling algorithm.
;
_exptl_crystal_colour black
_exptl_crystal_colour_primary black
_exptl_crystal_density_diffrn 1.729
_exptl_crystal_description block
_exptl_crystal_F_000 1344
_refine_diff_density_max 1.500
_refine_diff_density_min -1.095
_refine_diff_density_rms 0.142
_refine_ls_extinction_method none
_refine_ls_goodness_of_fit_ref 1.090
_refine_ls_hydrogen_treatment mixed
_refine_ls_matrix_type full
_refine_ls_number_parameters 851
_refine_ls_number_reflns 10146
_refine_ls_number_restraints 294
_refine_ls_restrained_S_all 1.075
_refine_ls_R_factor_all 0.0804
_refine_ls_R_factor_gt 0.0720
_refine_ls_shift/su_max 0.001
_refine_ls_shift/su_mean 0.000
_refine_ls_structure_factor_coef Fsqd
_refine_ls_weighting_details 'w=1/[\s^2^(Fo^2^)+(0.0831P)^2^+18.3153P] where P=(Fo^2^+2Fc^2^)/3'
_refine_ls_weighting_scheme calc
_refine_ls_wR_factor_gt 0.2013
_refine_ls_wR_factor_ref 0.2062
_reflns_Friedel_coverage 0.000
_reflns_number_gt 8653
_reflns_number_total 10146
_reflns_threshold_expression 'I > 2\s(I)'
_cod_data_source_file d5ce00680e2.cif
_cod_data_source_block dntt_asf6_100k
_cod_depositor_comments 'Adding full bibliography for 1575411--1575428.cif.'
_cod_original_formula_sum 'C24.40 H14 As0.80 Cl0.40 F4.80 S2'
_cod_database_code 1575416
_shelx_shelxl_version_number 2018/3
_chemical_oxdiff_formula 'C244  H140  Cl4  F48  S20  As8  '
_shelx_space_group_comment
;
The symmetry employed for this shelxl refinement is uniquely defined
by the following loop, which should always be used as a source of
symmetry information in preference to the above space-group names.
They are only intended as comments.
;
_olex2_refinement_description
;
1. Fixed Uiso
 At 1.2 times of:
  All C(H) groups
2. Restrained distances
 As8-F16 \\sim As8-F16A
 with sigma of 0.02
 As8-F14 \\sim As8-F14A
 with sigma of 0.02
 S66-C77 \\sim S66A-C77A
 with sigma of 0.02
 C76-C77 \\sim C76A-C77A
 with sigma of 0.02
 C76-C75 \\sim C76A-C75A
 with sigma of 0.02
 C76-C67 \\sim C76A-C67A
 with sigma of 0.02
 C73-H73 \\sim C73A-H73A
 with sigma of 0.02
 C73-C74 \\sim C73A-C74A
 with sigma of 0.02
 C73-C72 \\sim C73A-C72A
 with sigma of 0.02
 C69-C68 \\sim C69A-C68A
 with sigma of 0.02
 C69-C74 \\sim C69A-C74A
 with sigma of 0.02
 C69-C70 \\sim C69A-C70A
 with sigma of 0.02
 C75-H75 \\sim C75A-H75A
 with sigma of 0.02
 C75-C74 \\sim C75A-C74A
 with sigma of 0.02
 C68-H68 \\sim C68A-H68A
 with sigma of 0.02
 C68-C67 \\sim C68A-C67A
 with sigma of 0.02
 C70-H70 \\sim C70A-H70A
 with sigma of 0.02
 C70-C71 \\sim C70A-C71A
 with sigma of 0.02
 C72-H72 \\sim C72A-H72A
 with sigma of 0.02
 C72-C71 \\sim C72A-C71A
 with sigma of 0.02
 C71-H71 \\sim C71A-H71A
 with sigma of 0.02
 S66-C76 \\sim S66A-C76A
 with sigma of 0.04
 C76-H75 \\sim C76A-H75A
 with sigma of 0.04
 C76-C68 \\sim C76A-C68A
 with sigma of 0.04
 C76-C74 \\sim C76A-C74A
 with sigma of 0.04
 C73-C69 \\sim C73A-C69A
 with sigma of 0.04
 C73-C75 \\sim C73A-C75A
 with sigma of 0.04
 C73-H72 \\sim C73A-H72A
 with sigma of 0.04
 C73-C71 \\sim C73A-C71A
 with sigma of 0.04
 H73-C74 \\sim H73A-C74A
 with sigma of 0.04
 H73-C72 \\sim H73A-C72A
 with sigma of 0.04
 C69-C75 \\sim C69A-C75A
 with sigma of 0.04
 C69-H68 \\sim C69A-H68A
 with sigma of 0.04
 C69-C67 \\sim C69A-C67A
 with sigma of 0.04
 C69-H70 \\sim C69A-H70A
 with sigma of 0.04
 C69-C71 \\sim C69A-C71A
 with sigma of 0.04
 C77-C75 \\sim C77A-C75A
 with sigma of 0.04
 C77-C67 \\sim C77A-C67A
 with sigma of 0.04
 C75-C67 \\sim C75A-C67A
 with sigma of 0.04
 H75-C74 \\sim H75A-C74A
 with sigma of 0.04
 C68-C74 \\sim C68A-C74A
 with sigma of 0.04
 C68-C70 \\sim C68A-C70A
 with sigma of 0.04
 H68-C67 \\sim H68A-C67A
 with sigma of 0.04
 C74-C70 \\sim C74A-C70A
 with sigma of 0.04
 C74-C72 \\sim C74A-C72A
 with sigma of 0.04
 C70-C72 \\sim C70A-C72A
 with sigma of 0.04
 C70-H71 \\sim C70A-H71A
 with sigma of 0.04
 H70-C71 \\sim H70A-C71A
 with sigma of 0.04
 C72-H71 \\sim C72A-H71A
 with sigma of 0.04
 H72-C71 \\sim H72A-C71A
 with sigma of 0.04
3. Restrained planarity
 C67A, C76A, C68A, C75A, C77A, C69A, H68A, H75A, C74A, S66A, C70A, C73A, H70A,
 C71A, H73A, C72A, H71A, H72A
 with sigma of 0.1
 C77, S66, C76, C75, C67, H75, C74, C68, C69, C73, H68, C70, H73, C72, H70,
 C71, H72, H71
 with sigma of 0.1
4. Uiso/Uaniso restraints and constraints
C67A \\sim C75A \\sim H75A \\sim C76A \\sim C74A \\sim C77A \\sim C69A \\sim
C73A \\sim S66A \\sim C68A \\sim C70A \\sim H73A \\sim C72A \\sim H68A \\sim
H70A \\sim C71A \\sim H72A \\sim H71A: within 2A with sigma of 0.04 and sigma
for terminal atoms of 0.08 within 2A
Uanis(C77A) = Uanis(S66A)
Uanis(C76A) = Uanis(C68A) = Uanis(C69A) = Uanis(C70A) = Uanis(C71A) =
Uanis(C72A) = Uanis(C73A) = Uanis(C75A)
5. Rigid body (RIGU) restrains
 C77A, C75A, H75A, C76A, C74A, C67A, C69A, C73A, S66A, C68A, C70A, H73A, C72A,
 H68A, H70A, C71A, H72A, H71A
 with sigma for 1-2 distances of 0.004 and sigma for 1-3 distances of 0.004
6. Others
 Sof(C75A)=Sof(H75A)=Sof(S66A)=Sof(C77A)=Sof(C76A)=Sof(C67A)=Sof(C74A)=
 Sof(C68A)=Sof(H68A)=Sof(C69A)=Sof(C73A)=Sof(H73A)=Sof(C70A)=Sof(H70A)=
 Sof(C72A)=Sof(H72A)=Sof(C71A)=Sof(H71A)=1-FVAR(1)
 Sof(S66)=Sof(C76)=Sof(C73)=Sof(H73)=Sof(C69)=Sof(C77)=Sof(C75)=Sof(H75)=
 Sof(C68)=Sof(H68)=Sof(C74)=Sof(C67)=Sof(C70)=Sof(H70)=Sof(C72)=Sof(H72)=
 Sof(C71)=Sof(H71)=FVAR(1)
 Fixed Sof: F16(0.6) F17(0.4) F14(0.6) F14A(0.4) F16A(0.4) F9(0.6) F8(0.4)
 F10(0.6) F1(0.4) F11(0.6) F13(0.4) F12(0.6)
7.a Aromatic/amide H refined with riding coordinates:
 C32(H32), C50(H50), C63(H63), C73(H73), C39(H39), C21(H21), C37(H37),
 C34(H34), C56(H56), C28(H28), C43(H43), C46(H46), C24(H24), C58(H58), C61(H61),
  C23(H23), C36(H36), C60(H60), C25(H25), C75(H75), C68(H68), C48(H48),
 C26(H26), C83(H83), C59(H59), C45(H45), C35(H35), C70(H70), C82(H82), C72(H72),
  C79(H79), C81(H81), C47(H47), C80(H80), C71(H71), C75A(H75A), C68A(H68A),
 C73A(H73A), C70A(H70A), C72A(H72A), C71A(H71A)
;
_olex2_submission_special_instructions 'No special instructions were received'
_oxdiff_exptl_absorpt_empirical_details
;
Empirical correction (ABSPACK) includes:
- Absorption correction using spherical harmonics
- Frame scaling
;
_oxdiff_exptl_absorpt_empirical_full_max 1.713
_oxdiff_exptl_absorpt_empirical_full_min 0.588

loop_
_space_group_symop_operation_xyz
'x, y, z'
'-x, -y, -z'

loop_
_atom_site_label
_atom_site_type_symbol
_atom_site_fract_x
_atom_site_fract_y
_atom_site_fract_z
_atom_site_U_iso_or_equiv
_atom_site_adp_type
_atom_site_occupancy
_atom_site_site_symmetry_order
_atom_site_calc_flag
_atom_site_refinement_flags_posn
_atom_site_refinement_flags_adp
_atom_site_refinement_flags_occupancy
_atom_site_disorder_assembly
_atom_site_disorder_group
As1 As 0.92108(5) 0.92856(5) 0.74220(5) 0.02745(18) Uani 1 1 d . . . . .
As8 As 0.51655(5) 0.32428(5) 0.75434(5) 0.02803(18) Uani 1 1 d D . . . .
S30 S 0.66682(10) 0.61968(10) 0.55360(10) 0.0241(3) Uani 1 1 d . . . . .
S54 S 0.74197(10) 0.97889(10) 0.44847(10) 0.0242(3) Uani 1 1 d . . . . .
S41 S 0.91589(10) 0.75886(10) 0.53365(10) 0.0237(3) Uani 1 1 d . . . . .
S65 S 0.49109(10) 0.84397(10) 0.46012(10) 0.0249(3) Uani 1 1 d . . . . .
S66 S 1.12402(11) 0.57180(11) 0.49057(12) 0.0258(5) Uani 0.925(5) 1 d D . P A 1
Cl84 Cl 1.20607(16) 0.62652(16) 0.77818(13) 0.0538(5) Uani 1 1 d . . . . .
F5 F 1.0098(3) 0.9774(3) 0.6589(3) 0.0365(8) Uani 1 1 d . . . . .
F3 F 0.8323(3) 0.8790(3) 0.8241(3) 0.0398(9) Uani 1 1 d . . . . .
F2 F 0.8478(3) 0.9344(3) 0.6495(3) 0.0435(9) Uani 1 1 d . . . . .
F7 F 0.8660(3) 1.0520(3) 0.7355(3) 0.0442(9) Uani 1 1 d . . . . .
F4 F 0.9955(3) 0.9228(4) 0.8342(3) 0.0474(10) Uani 1 1 d . . . . .
F6 F 0.9769(3) 0.8045(3) 0.7481(3) 0.0487(10) Uani 1 1 d . . . . .
C49 C 0.6560(4) 0.9845(4) 0.1512(4) 0.0247(11) Uani 1 1 d . . . . .
C20 C 0.7763(4) 0.6626(4) 0.6735(4) 0.0238(11) Uani 1 1 d . . . . .
C38 C 0.8309(4) 0.7609(4) 0.2384(4) 0.0259(11) Uani 1 1 d . . . . .
C57 C 0.4814(4) 0.7980(4) 0.7503(4) 0.0269(12) Uani 1 1 d . . . . .
C40 C 0.8066(4) 0.7185(4) 0.4122(4) 0.0231(11) Uani 1 1 d . . . . .
C52 C 0.5918(4) 0.9030(4) 0.4186(4) 0.0226(11) Uani 1 1 d . . . . .
C51 C 0.6333(4) 0.9412(4) 0.3247(4) 0.0248(11) Uani 1 1 d . . . . .
C22 C 0.7543(4) 0.6231(4) 0.8470(4) 0.0248(11) Uani 1 1 d . . . . .
C32 C 0.9480(4) 0.8015(4) 0.3353(4) 0.0260(11) Uani 1 1 d . . . . .
H32 H 1.005740 0.827937 0.340134 0.031 Uiso 1 1 calc R U . . .
C18 C 0.7645(4) 0.6832(4) 0.5068(4) 0.0228(11) Uani 1 1 d . . . . .
C50 C 0.6036(4) 0.9397(4) 0.2368(4) 0.0243(11) Uani 1 1 d . . . . .
H50 H 0.548327 0.908637 0.234190 0.029 Uiso 1 1 calc R U . . .
C76 C 0.9838(4) 0.4711(4) 0.6307(5) 0.0245(13) Uani 0.925(5) 1 d D . P A 1
C63 C 0.6244(4) 0.8816(4) 0.6754(4) 0.0269(12) Uani 1 1 d . . . . .
H63 H 0.680973 0.909642 0.680585 0.032 Uiso 1 1 calc R U . . .
C73 C 0.9892(6) 0.4295(6) 0.8946(5) 0.0302(15) Uani 0.925(5) 1 d D . P A 1
H73 H 1.044937 0.459573 0.898142 0.036 Uiso 0.925(5) 1 calc DR U P A 1
C39 C 0.7772(4) 0.7177(4) 0.3240(4) 0.0258(11) Uani 1 1 d . . . . .
H39 H 0.720931 0.688245 0.320932 0.031 Uiso 1 1 calc R U . . .
C53 C 0.6422(4) 0.9173(4) 0.4920(4) 0.0229(11) Uani 1 1 d . . . . .
C19 C 0.8164(4) 0.6994(4) 0.5788(4) 0.0239(11) Uani 1 1 d . . . . .
C27 C 0.6705(4) 0.5771(4) 0.8437(4) 0.0247(11) Uani 1 1 d . . . . .
C33 C 0.9177(4) 0.8025(4) 0.2445(4) 0.0271(12) Uani 1 1 d . . . . .
C62 C 0.5677(4) 0.8406(4) 0.7586(4) 0.0274(12) Uani 1 1 d . . . . .
C64 C 0.5979(4) 0.8811(4) 0.5857(4) 0.0245(11) Uani 1 1 d . . . . .
C21 C 0.8074(4) 0.6664(4) 0.7599(4) 0.0234(11) Uani 1 1 d . . . . .
H21 H 0.863073 0.697479 0.761171 0.028 Uiso 1 1 calc R U . . .
C37 C 0.8008(5) 0.7648(4) 0.1473(4) 0.0292(12) Uani 1 1 d . . . . .
H37 H 0.743161 0.738068 0.142530 0.035 Uiso 1 1 calc R U . . .
C69 C 0.8754(5) 0.3847(5) 0.7999(5) 0.0262(15) Uani 0.925(5) 1 d D . P A 1
C55 C 0.5117(4) 0.8396(4) 0.5785(4) 0.0245(11) Uani 1 1 d . . . . .
C34 C 0.9703(5) 0.8453(4) 0.1586(4) 0.0293(12) Uani 1 1 d . . . . .
H34 H 1.028393 0.872157 0.161464 0.035 Uiso 1 1 calc R U . . .
C77 C 1.0240(4) 0.5093(4) 0.5347(5) 0.0242(12) Uani 0.925(5) 1 d D . P A 1
C31 C 0.8924(4) 0.7617(4) 0.4161(4) 0.0232(11) Uani 1 1 d . . . . .
C29 C 0.6920(4) 0.6166(4) 0.6713(4) 0.0240(11) Uani 1 1 d . . . . .
C56 C 0.4541(4) 0.7995(4) 0.6584(4) 0.0275(12) Uani 1 1 d . . . . .
H56 H 0.396756 0.773267 0.651831 0.033 Uiso 1 1 calc R U . . .
C28 C 0.6387(4) 0.5750(4) 0.7533(4) 0.0245(11) Uani 1 1 d . . . . .
H28 H 0.582243 0.545729 0.750360 0.029 Uiso 1 1 calc R U . . .
C43 C 0.7712(4) 1.0278(4) 0.2477(4) 0.0264(11) Uani 1 1 d . . . . .
H43 H 0.828205 1.055565 0.251949 0.032 Uiso 1 1 calc R U . . .
C46 C 0.7582(5) 1.0778(5) -0.0180(5) 0.0325(13) Uani 1 1 d . . . . .
H46 H 0.792327 1.109710 -0.075801 0.039 Uiso 1 1 calc R U . . .
C24 C 0.7309(4) 0.5841(5) 1.0200(4) 0.0287(12) Uani 1 1 d . . . . .
H24 H 0.749717 0.587597 1.079885 0.034 Uiso 1 1 calc R U . . .
C44 C 0.7401(4) 1.0296(4) 0.1562(4) 0.0264(11) Uani 1 1 d . . . . .
C42 C 0.7181(4) 0.9857(4) 0.3290(4) 0.0243(11) Uani 1 1 d . . . . .
C58 C 0.4260(4) 0.7561(5) 0.8347(4) 0.0305(12) Uani 1 1 d . . . . .
H58 H 0.368706 0.728886 0.830003 0.037 Uiso 1 1 calc R U . . .
C61 C 0.5931(4) 0.8379(4) 0.8518(4) 0.0292(12) Uani 1 1 d . . . . .
H61 H 0.649199 0.865762 0.858781 0.035 Uiso 1 1 calc R U . . .
C23 C 0.7834(4) 0.6260(4) 0.9365(4) 0.0288(12) Uani 1 1 d . . . . .
H23 H 0.838877 0.656788 0.939193 0.035 Uiso 1 1 calc R U . . .
C36 C 0.8540(5) 0.8071(4) 0.0649(4) 0.0327(13) Uani 1 1 d . . . . .
H36 H 0.833663 0.807985 0.003926 0.039 Uiso 1 1 calc R U . . .
C60 C 0.5377(5) 0.7954(5) 0.9318(4) 0.0332(13) Uani 1 1 d . . . . .
H60 H 0.556018 0.793682 0.993758 0.040 Uiso 1 1 calc R U . . .
C25 C 0.6504(5) 0.5366(5) 1.0173(4) 0.0309(12) Uani 1 1 d . . . . .
H25 H 0.616152 0.506464 1.075550 0.037 Uiso 1 1 calc R U . . .
C75 C 1.0126(5) 0.4739(5) 0.7179(5) 0.0264(13) Uani 0.925(5) 1 d D . P A 1
H75 H 1.068106 0.504826 0.720306 0.032 Uiso 0.925(5) 1 calc DR U P A 1
C68 C 0.8457(5) 0.3827(5) 0.7108(5) 0.0277(13) Uani 0.925(5) 1 d D . P A 1
H68 H 0.789519 0.353153 0.707575 0.033 Uiso 0.925(5) 1 calc DR U P A 1
C74 C 0.9596(5) 0.4309(6) 0.8036(5) 0.0290(15) Uani 0.925(5) 1 d D . P A 1
C48 C 0.6259(5) 0.9872(5) 0.0599(5) 0.0325(13) Uani 1 1 d . . . . .
H48 H 0.570539 0.956594 0.056210 0.039 Uiso 1 1 calc R U . . .
C78 C 1.2299(5) 0.6773(5) 0.6552(5) 0.0348(14) Uani 1 1 d . . . . .
C26 C 0.6206(5) 0.5332(5) 0.9312(4) 0.0300(12) Uani 1 1 d . . . . .
H26 H 0.565691 0.500798 0.930402 0.036 Uiso 1 1 calc R U . . .
C67 C 0.8997(4) 0.4247(4) 0.6273(5) 0.0255(13) Uani 0.925(5) 1 d D . P A 1
C83 C 1.1721(5) 0.7680(5) 0.6006(5) 0.0321(13) Uani 1 1 d . . . . .
H83 H 1.119252 0.802877 0.630219 0.038 Uiso 1 1 calc R U . . .
C59 C 0.4537(5) 0.7543(5) 0.9228(5) 0.0337(13) Uani 1 1 d . . . . .
H59 H 0.416022 0.724994 0.978966 0.040 Uiso 1 1 calc R U . . .
C45 C 0.7904(5) 1.0758(5) 0.0696(5) 0.0318(13) Uani 1 1 d . . . . .
H45 H 0.846733 1.105610 0.071857 0.038 Uiso 1 1 calc R U . . .
C35 C 0.9377(5) 0.8486(5) 0.0704(4) 0.0328(13) Uani 1 1 d . . . . .
H35 H 0.972587 0.879349 0.012729 0.039 Uiso 1 1 calc R U . . .
C70 C 0.8230(6) 0.3417(6) 0.8884(5) 0.0316(16) Uani 0.925(5) 1 d D . P A 1
H70 H 0.765815 0.312958 0.886902 0.038 Uiso 0.925(5) 1 calc DR U P A 1
C82 C 1.1911(6) 0.8083(5) 0.5026(5) 0.0399(16) Uani 1 1 d . . . . .
H82 H 1.150638 0.870460 0.464453 0.048 Uiso 1 1 calc R U . . .
C72 C 0.9383(6) 0.3847(6) 0.9790(6) 0.0342(18) Uani 0.925(5) 1 d D . P A 1
H72 H 0.959765 0.383034 1.039852 0.041 Uiso 0.925(5) 1 calc DR U P A 1
C79 C 1.3089(5) 0.6263(5) 0.6129(6) 0.0408(16) Uani 1 1 d . . . . .
H79 H 1.349257 0.563966 0.650826 0.049 Uiso 1 1 calc R U . . .
C81 C 1.2684(6) 0.7586(6) 0.4599(5) 0.0444(17) Uani 1 1 d . . . . .
H81 H 1.281602 0.786588 0.392480 0.053 Uiso 1 1 calc R U . . .
C47 C 0.6752(5) 1.0333(4) -0.0235(4) 0.0302(12) Uani 1 1 d . . . . .
H47 H 0.653726 1.035230 -0.084478 0.036 Uiso 1 1 calc R U . . .
C80 C 1.3271(5) 0.6678(6) 0.5155(6) 0.0462(18) Uani 1 1 d . . . . .
H80 H 1.380496 0.633784 0.485815 0.055 Uiso 1 1 calc R U . . .
F16 F 0.5758(5) 0.2118(5) 0.7292(6) 0.0489(17) Uani 0.6 1 d D . P B -1
C71 C 0.8543(6) 0.3418(7) 0.9736(6) 0.0368(19) Uani 0.925(5) 1 d D . P A 1
H71 H 0.819050 0.312283 1.031427 0.044 Uiso 0.925(5) 1 calc DR U P A 1
F17 F 0.4767(9) 0.2851(8) 0.6700(7) 0.037(2) Uani 0.4 1 d . . P B 1
F14 F 0.4604(5) 0.4334(5) 0.7766(5) 0.0467(16) Uani 0.6 1 d D . P B 1
F14A F 0.3939(7) 0.3849(8) 0.7681(8) 0.046(2) Uani 0.4 1 d D . P B -1
F16A F 0.6346(7) 0.2656(9) 0.7479(9) 0.053(3) Uani 0.4 1 d D . P B 1
F9 F 0.5973(5) 0.2952(7) 0.8479(5) 0.0484(17) Uani 0.6 1 d . . P B 2
F8 F 0.5493(9) 0.3666(8) 0.8473(7) 0.040(2) Uani 0.4 1 d . . P B -1
F10 F 0.5996(5) 0.3927(6) 0.6764(5) 0.0372(14) Uani 0.6 1 d . . P B -1
F1 F 0.5358(10) 0.4391(8) 0.6710(7) 0.042(2) Uani 0.4 1 d . . P B 1
F11 F 0.4408(6) 0.3519(7) 0.6564(5) 0.0468(17) Uani 0.6 1 d . . P B -1
F13 F 0.4890(9) 0.2148(9) 0.8433(8) 0.039(2) Uani 0.4 1 d . . P B -1
F12 F 0.4356(6) 0.2549(7) 0.8280(5) 0.0420(17) Uani 0.6 1 d . . P B 1
C75A C 0.883(3) 0.410(3) 0.691(3) 0.015(5) Uani 0.075(5) 1 d D U P A 2
H75A H 0.829313 0.387426 0.670855 0.02(2) Uiso 0.075(5) 1 calc DR U P A 2
S66A S 0.8890(12) 0.4528(14) 0.4385(13) 0.022(5) Uani 0.075(5) 1 d D U P A 2
C77A C 0.958(3) 0.476(4) 0.520(2) 0.022(5) Uani 0.075(5) 1 d D U P A 2
C76A C 0.950(3) 0.456(2) 0.623(2) 0.015(5) Uani 0.075(5) 1 d D U P A 2
C67A C 1.029(3) 0.493(3) 0.654(3) 0.024(9) Uani 0.075(5) 1 d D U P A 2
C74A C 0.895(4) 0.396(5) 0.789(3) 0.018(9) Uani 0.075(5) 1 d D U P A 2
C68A C 1.040(3) 0.482(3) 0.751(3) 0.015(5) Uani 0.075(5) 1 d D U P A 2
H68A H 1.092883 0.506908 0.769276 0.02(2) Uiso 0.075(5) 1 calc DR U P A 2
C69A C 0.974(4) 0.433(5) 0.820(3) 0.015(5) Uani 0.075(5) 1 d D U P A 2
C73A C 0.828(4) 0.348(5) 0.860(3) 0.015(5) Uani 0.075(5) 1 d D U P A 2
H73A H 0.775376 0.324142 0.841050 0.01(2) Uiso 0.075(5) 1 calc DR U P A 2
C70A C 0.981(4) 0.420(5) 0.921(3) 0.015(5) Uani 0.075(5) 1 d D U P A 2
H70A H 1.032648 0.444841 0.941881 0.016(18) Uiso 0.075(5) 1 calc DR U P A 2
C72A C 0.838(5) 0.336(6) 0.957(3) 0.015(5) Uani 0.075(5) 1 d D U P A 2
H72A H 0.793083 0.303162 1.004089 0.01(2) Uiso 0.075(5) 1 calc DR U P A 2
C71A C 0.916(5) 0.373(5) 0.986(3) 0.015(5) Uani 0.075(5) 1 d D U P A 2
H71A H 0.923097 0.363549 1.052442 0.012(18) Uiso 0.075(5) 1 calc DR U P A 2

loop_
_atom_site_aniso_label
_atom_site_aniso_U_11
_atom_site_aniso_U_22
_atom_site_aniso_U_33
_atom_site_aniso_U_23
_atom_site_aniso_U_13
_atom_site_aniso_U_12
As1 0.0245(3) 0.0321(4) 0.0280(3) -0.0080(3) -0.0014(2) -0.0133(3)
As8 0.0282(3) 0.0314(4) 0.0294(3) -0.0109(3) 0.0011(3) -0.0158(3)
S30 0.0231(6) 0.0244(6) 0.0269(7) -0.0075(5) -0.0013(5) -0.0103(5)
S54 0.0197(6) 0.0224(6) 0.0321(7) -0.0079(5) -0.0041(5) -0.0079(5)
S41 0.0211(6) 0.0244(6) 0.0282(7) -0.0093(5) -0.0005(5) -0.0086(5)
S65 0.0212(6) 0.0255(7) 0.0302(7) -0.0079(5) -0.0012(5) -0.0111(5)
S66 0.0217(7) 0.0237(8) 0.0361(11) -0.0118(6) -0.0038(6) -0.0086(6)
Cl84 0.0623(11) 0.0614(11) 0.0340(8) -0.0004(8) -0.0089(8) -0.0265(9)
F5 0.0325(19) 0.044(2) 0.0360(19) -0.0099(16) 0.0027(15) -0.0205(16)
F3 0.0320(19) 0.055(2) 0.0342(19) -0.0090(17) 0.0047(15) -0.0226(17)
F2 0.036(2) 0.069(3) 0.0332(19) -0.0173(19) -0.0005(16) -0.0263(19)
F7 0.041(2) 0.041(2) 0.054(2) -0.0172(18) 0.0051(18) -0.0152(17)
F4 0.038(2) 0.072(3) 0.035(2) -0.0108(19) -0.0068(16) -0.025(2)
F6 0.038(2) 0.038(2) 0.073(3) -0.017(2) 0.011(2) -0.0198(17)
C49 0.022(3) 0.018(2) 0.030(3) -0.003(2) -0.004(2) -0.001(2)
C20 0.022(3) 0.018(2) 0.028(3) -0.005(2) 0.003(2) -0.003(2)
C38 0.026(3) 0.025(3) 0.026(3) -0.009(2) 0.000(2) -0.003(2)
C57 0.024(3) 0.025(3) 0.031(3) -0.010(2) 0.000(2) 0.000(2)
C40 0.022(3) 0.019(3) 0.027(3) -0.006(2) -0.002(2) -0.003(2)
C52 0.021(3) 0.016(2) 0.029(3) -0.004(2) -0.003(2) -0.005(2)
C51 0.020(3) 0.024(3) 0.029(3) -0.006(2) -0.002(2) -0.004(2)
C22 0.027(3) 0.021(3) 0.026(3) -0.007(2) -0.002(2) -0.002(2)
C32 0.024(3) 0.021(3) 0.032(3) -0.007(2) 0.001(2) -0.005(2)
C18 0.019(2) 0.019(2) 0.031(3) -0.006(2) -0.001(2) -0.006(2)
C50 0.021(3) 0.019(3) 0.031(3) -0.005(2) -0.005(2) -0.003(2)
C76 0.022(3) 0.020(3) 0.034(3) -0.010(2) -0.004(2) -0.005(2)
C63 0.020(3) 0.025(3) 0.034(3) -0.009(2) -0.006(2) 0.000(2)
C73 0.030(3) 0.025(3) 0.037(4) -0.013(3) -0.004(3) -0.001(3)
C39 0.025(3) 0.024(3) 0.028(3) -0.008(2) -0.001(2) -0.006(2)
C53 0.016(2) 0.021(3) 0.033(3) -0.008(2) -0.004(2) -0.003(2)
C19 0.024(3) 0.021(3) 0.026(3) -0.007(2) -0.001(2) -0.003(2)
C27 0.022(3) 0.020(3) 0.030(3) -0.006(2) -0.002(2) -0.002(2)
C33 0.031(3) 0.022(3) 0.024(3) -0.004(2) 0.003(2) -0.002(2)
C62 0.024(3) 0.025(3) 0.030(3) -0.006(2) -0.002(2) -0.002(2)
C64 0.021(3) 0.019(3) 0.032(3) -0.006(2) 0.000(2) -0.003(2)
C21 0.021(3) 0.020(3) 0.029(3) -0.009(2) -0.001(2) -0.003(2)
C37 0.033(3) 0.024(3) 0.029(3) -0.008(2) -0.003(2) -0.001(2)
C69 0.022(3) 0.020(3) 0.036(4) -0.010(3) 0.004(3) -0.002(3)
C55 0.017(2) 0.019(3) 0.038(3) -0.009(2) -0.002(2) -0.004(2)
C34 0.029(3) 0.019(3) 0.035(3) -0.005(2) 0.003(2) -0.001(2)
C77 0.021(3) 0.020(3) 0.036(3) -0.013(2) -0.004(2) -0.005(2)
C31 0.022(3) 0.023(3) 0.026(3) -0.010(2) -0.001(2) -0.004(2)
C29 0.023(3) 0.019(3) 0.028(3) -0.005(2) -0.002(2) -0.006(2)
C56 0.022(3) 0.027(3) 0.034(3) -0.010(2) 0.000(2) -0.007(2)
C28 0.021(3) 0.021(3) 0.032(3) -0.009(2) 0.000(2) -0.005(2)
C43 0.017(2) 0.025(3) 0.035(3) -0.007(2) -0.002(2) -0.003(2)
C46 0.031(3) 0.027(3) 0.035(3) -0.004(2) 0.001(3) -0.006(2)
C24 0.030(3) 0.029(3) 0.025(3) -0.007(2) -0.004(2) -0.002(2)
C44 0.023(3) 0.022(3) 0.031(3) -0.005(2) -0.004(2) -0.003(2)
C42 0.024(3) 0.018(2) 0.030(3) -0.004(2) -0.005(2) -0.005(2)
C58 0.027(3) 0.026(3) 0.035(3) -0.007(2) 0.004(2) -0.003(2)
C61 0.026(3) 0.023(3) 0.038(3) -0.012(2) -0.003(2) 0.003(2)
C23 0.029(3) 0.026(3) 0.031(3) -0.008(2) -0.006(2) -0.002(2)
C36 0.046(4) 0.023(3) 0.029(3) -0.010(2) -0.002(3) -0.002(3)
C60 0.032(3) 0.036(3) 0.029(3) -0.014(3) -0.004(2) 0.006(3)
C25 0.031(3) 0.029(3) 0.030(3) -0.008(2) 0.005(2) -0.004(2)
C75 0.021(3) 0.022(3) 0.037(4) -0.010(3) -0.008(3) -0.003(2)
C68 0.023(3) 0.024(3) 0.039(4) -0.013(3) 0.003(3) -0.010(2)
C74 0.028(3) 0.024(3) 0.034(4) -0.011(3) -0.004(3) 0.001(3)
C48 0.032(3) 0.027(3) 0.037(3) -0.007(2) -0.008(3) -0.005(2)
C78 0.031(3) 0.039(3) 0.040(3) -0.012(3) -0.005(3) -0.019(3)
C26 0.029(3) 0.030(3) 0.031(3) -0.006(2) 0.003(2) -0.012(2)
C67 0.020(3) 0.018(3) 0.038(4) -0.008(2) -0.002(2) -0.006(2)
C83 0.032(3) 0.034(3) 0.037(3) -0.014(3) 0.000(3) -0.017(3)
C59 0.034(3) 0.029(3) 0.032(3) -0.006(2) 0.008(3) 0.000(3)
C45 0.027(3) 0.033(3) 0.035(3) -0.007(3) 0.002(2) -0.012(2)
C35 0.038(3) 0.028(3) 0.027(3) -0.006(2) 0.007(3) -0.002(3)
C70 0.028(3) 0.028(3) 0.039(4) -0.013(3) 0.005(3) -0.005(3)
C82 0.052(4) 0.034(3) 0.038(4) -0.006(3) -0.005(3) -0.027(3)
C72 0.032(4) 0.032(4) 0.040(4) -0.015(3) -0.007(3) 0.001(3)
C79 0.030(3) 0.035(3) 0.059(4) -0.016(3) -0.013(3) -0.006(3)
C81 0.047(4) 0.058(4) 0.042(4) -0.021(3) 0.005(3) -0.037(4)
C47 0.033(3) 0.023(3) 0.032(3) -0.007(2) -0.005(2) -0.003(2)
C80 0.030(3) 0.066(5) 0.065(5) -0.044(4) 0.009(3) -0.023(3)
F16 0.056(4) 0.035(3) 0.065(5) -0.025(3) 0.017(4) -0.021(3)
C71 0.044(5) 0.030(4) 0.036(4) -0.012(3) 0.010(3) -0.008(3)
F17 0.053(6) 0.034(5) 0.036(5) -0.016(5) 0.005(4) -0.026(5)
F14 0.046(4) 0.048(4) 0.055(4) -0.024(3) 0.008(3) -0.017(3)
F14A 0.032(5) 0.053(6) 0.053(6) -0.018(5) 0.004(4) -0.008(4)
F16A 0.028(5) 0.068(7) 0.075(8) -0.038(6) 0.008(5) -0.014(5)
F9 0.034(4) 0.076(5) 0.036(4) -0.012(4) -0.006(3) -0.021(4)
F8 0.063(7) 0.033(5) 0.029(5) -0.007(4) 0.003(4) -0.026(5)
F10 0.035(3) 0.046(4) 0.037(3) -0.017(3) 0.010(3) -0.020(3)
F1 0.062(7) 0.042(6) 0.026(5) -0.006(4) 0.001(5) -0.028(5)
F11 0.042(4) 0.069(5) 0.036(4) -0.012(4) -0.002(3) -0.033(4)
F13 0.039(6) 0.044(6) 0.036(5) -0.006(5) -0.004(5) -0.023(5)
F12 0.038(4) 0.059(5) 0.038(4) -0.018(4) 0.007(3) -0.028(4)
C75A 0.019(9) 0.010(8) 0.016(8) 0.000(6) 0.002(6) -0.010(7)
S66A 0.020(8) 0.031(9) 0.018(8) -0.010(6) 0.000(5) -0.010(6)
C77A 0.020(8) 0.031(9) 0.018(8) -0.010(6) 0.000(5) -0.010(6)
C76A 0.019(9) 0.010(8) 0.016(8) 0.000(6) 0.002(6) -0.010(7)
C67A 0.030(16) 0.03(2) 0.017(10) -0.005(11) 0.003(9) -0.022(15)
C74A 0.022(14) 0.016(19) 0.016(9) -0.002(10) 0.004(8) -0.015(14)
C68A 0.019(9) 0.010(8) 0.016(8) 0.000(6) 0.002(6) -0.010(7)
C69A 0.019(9) 0.010(8) 0.016(8) 0.000(6) 0.002(6) -0.010(7)
C73A 0.019(9) 0.010(8) 0.016(8) 0.000(6) 0.002(6) -0.010(7)
C70A 0.019(9) 0.010(8) 0.016(8) 0.000(6) 0.002(6) -0.010(7)
C72A 0.019(9) 0.010(8) 0.016(8) 0.000(6) 0.002(6) -0.010(7)
C71A 0.019(9) 0.010(8) 0.016(8) 0.000(6) 0.002(6) -0.010(7)

loop_
_atom_type_symbol
_atom_type_description
_atom_type_scat_dispersion_real
_atom_type_scat_dispersion_imag
_atom_type_scat_source
C C 0.0181 0.0091 'International Tables Vol C Tables 4.2.6.8 and 6.1.1.4'
H H 0.0000 0.0000 'International Tables Vol C Tables 4.2.6.8 and 6.1.1.4'
As As -0.9300 1.0051 'International Tables Vol C Tables 4.2.6.8 and 6.1.1.4'
Cl Cl 0.3639 0.7018 'International Tables Vol C Tables 4.2.6.8 and 6.1.1.4'
F F 0.0727 0.0534 'International Tables Vol C Tables 4.2.6.8 and 6.1.1.4'
S S 0.3331 0.5567 'International Tables Vol C Tables 4.2.6.8 and 6.1.1.4'

loop_
_geom_angle_atom_site_label_1
_geom_angle_atom_site_label_2
_geom_angle_atom_site_label_3
_geom_angle
_geom_angle_site_symmetry_1
_geom_angle_site_symmetry_3
_geom_angle_publ_flag
F5 As1 F6 90.01(19) . . ?
F3 As1 F5 179.17(18) . . ?
F3 As1 F4 91.08(18) . . ?
F3 As1 F6 89.53(19) . . ?
F2 As1 F5 89.80(17) . . ?
F2 As1 F3 89.50(18) . . ?
F2 As1 F4 179.39(19) . . ?
F2 As1 F6 89.4(2) . . ?
F7 As1 F5 89.63(19) . . ?
F7 As1 F3 90.8(2) . . ?
F7 As1 F2 90.4(2) . . ?
F7 As1 F4 89.8(2) . . ?
F7 As1 F6 179.6(2) . . ?
F4 As1 F5 89.62(18) . . ?
F4 As1 F6 90.4(2) . . ?
F16 As8 F8 125.9(5) . . ?
F17 As8 F16 56.9(5) . . ?
F17 As8 F14 122.8(5) . . ?
F17 As8 F14A 89.1(5) . . ?
F17 As8 F16A 93.8(6) . . ?
F17 As8 F8 175.6(5) . . ?
F17 As8 F10 93.8(4) . . ?
F17 As8 F1 92.4(5) . . ?
F17 As8 F11 31.7(4) . . ?
F17 As8 F13 90.0(5) . . ?
F17 As8 F12 84.4(4) . . ?
F14 As8 F16 179.0(3) . . ?
F14 As8 F14A 43.2(4) . . ?
F14 As8 F8 54.6(4) . . ?
F14 As8 F10 89.7(3) . . ?
F14 As8 F1 63.2(5) . . ?
F14 As8 F11 91.6(4) . . ?
F14 As8 F13 111.6(5) . . ?
F14 As8 F12 91.9(4) . . ?
F14A As8 F16 137.2(4) . . ?
F14A As8 F8 86.9(5) . . ?
F16A As8 F16 44.4(4) . . ?
F16A As8 F14 135.3(4) . . ?
F16A As8 F14A 176.7(5) . . ?
F16A As8 F8 90.2(5) . . ?
F16A As8 F10 60.8(5) . . ?
F16A As8 F1 93.5(6) . . ?
F16A As8 F11 117.9(5) . . ?
F16A As8 F13 91.0(6) . . ?
F16A As8 F12 118.5(5) . . ?
F10 As8 F16 89.4(3) . . ?
F10 As8 F14A 120.7(4) . . ?
F10 As8 F8 89.8(4) . . ?
F1 As8 F16 115.8(5) . . ?
F1 As8 F14A 88.0(6) . . ?
F1 As8 F8 89.2(4) . . ?
F1 As8 F10 32.7(4) . . ?
F1 As8 F11 71.6(4) . . ?
F1 As8 F13 174.8(6) . . ?
F11 As8 F16 87.9(4) . . ?
F11 As8 F14A 65.4(4) . . ?
F11 As8 F8 146.1(5) . . ?
F11 As8 F10 88.4(3) . . ?
F11 As8 F13 108.5(4) . . ?
F13 As8 F16 69.4(5) . . ?
F13 As8 F14A 87.3(6) . . ?
F13 As8 F8 88.1(4) . . ?
F13 As8 F10 151.7(5) . . ?
F12 As8 F16 88.9(4) . . ?
F12 As8 F14A 60.1(5) . . ?
F12 As8 F8 92.1(4) . . ?
F12 As8 F10 178.0(3) . . ?
F12 As8 F1 148.0(6) . . ?
F12 As8 F11 90.5(4) . . ?
F12 As8 F13 27.8(4) . . ?
C18 S30 C29 90.8(3) . . ?
C53 S54 C42 90.8(3) . . ?
C19 S41 C31 91.0(3) . . ?
C52 S65 C55 90.7(3) . . ?
C77 S66 C67 90.0(3) . 2_766 ?
C50 C49 C44 119.7(5) . . ?
C50 C49 C48 121.2(5) . . ?
C48 C49 C44 119.1(5) . . ?
C19 C20 C29 110.0(5) . . ?
C21 C20 C19 129.4(5) . . ?
C21 C20 C29 120.6(5) . . ?
C39 C38 C33 119.4(5) . . ?
C37 C38 C39 121.5(5) . . ?
C37 C38 C33 119.1(5) . . ?
C56 C57 C62 119.7(5) . . ?
C58 C57 C62 118.9(5) . . ?
C58 C57 C56 121.4(5) . . ?
C18 C40 C31 109.6(5) . . ?
C39 C40 C18 130.9(5) . . ?
C39 C40 C31 119.5(5) . . ?
C51 C52 S65 132.5(4) . . ?
C53 C52 S65 113.4(4) . . ?
C53 C52 C51 114.1(5) . . ?
C52 C51 C42 110.2(5) . . ?
C50 C51 C52 129.6(5) . . ?
C50 C51 C42 120.2(5) . . ?
C21 C22 C27 119.8(5) . . ?
C23 C22 C27 119.6(5) . . ?
C23 C22 C21 120.6(5) . . ?
C33 C32 H32 120.6 . . ?
C31 C32 H32 120.6 . . ?
C31 C32 C33 118.8(5) . . ?
C40 C18 S30 133.8(4) . . ?
C19 C18 S30 112.6(4) . . ?
C19 C18 C40 113.6(5) . . ?
C49 C50 H50 120.1 . . ?
C51 C50 C49 119.7(5) . . ?
C51 C50 H50 120.1 . . ?
C75 C76 C77 130.8(6) . . ?
C75 C76 C67 119.9(6) . . ?
C67 C76 C77 109.3(5) . . ?
C62 C63 H63 119.9 . . ?
C64 C63 H63 119.9 . . ?
C64 C63 C62 120.3(5) . . ?
C74 C73 H73 119.5 . . ?
C72 C73 H73 119.5 . . ?
C72 C73 C74 121.1(7) . . ?
C38 C39 H39 120.0 . . ?
C40 C39 C38 120.1(5) . . ?
C40 C39 H39 120.0 . . ?
C52 C53 S54 112.7(4) . . ?
C52 C53 C64 113.4(5) . . ?
C64 C53 S54 133.8(4) . . ?
C20 C19 S41 133.1(4) . . ?
C18 C19 S41 112.9(4) . . ?
C18 C19 C20 114.0(5) . . ?
C22 C27 C28 120.5(5) . . ?
C26 C27 C22 118.5(5) . . ?
C26 C27 C28 121.0(5) . . ?
C32 C33 C38 120.0(5) . . ?
C34 C33 C38 118.7(5) . . ?
C34 C33 C32 121.2(6) . . ?
C63 C62 C57 119.6(5) . . ?
C63 C62 C61 122.1(5) . . ?
C61 C62 C57 118.3(5) . . ?
C63 C64 C53 131.1(5) . . ?
C63 C64 C55 119.4(5) . . ?
C53 C64 C55 109.5(5) . . ?
C20 C21 C22 119.0(5) . . ?
C20 C21 H21 120.5 . . ?
C22 C21 H21 120.5 . . ?
C38 C37 H37 119.7 . . ?
C36 C37 C38 120.6(6) . . ?
C36 C37 H37 119.7 . . ?
C68 C69 C74 119.9(6) . . ?
C68 C69 C70 121.5(6) . . ?
C74 C69 C70 118.6(6) . . ?
C64 C55 S65 112.9(4) . . ?
C56 C55 S65 125.2(4) . . ?
C56 C55 C64 121.8(5) . . ?
C33 C34 H34 119.8 . . ?
C35 C34 C33 120.3(6) . . ?
C35 C34 H34 119.8 . . ?
C76 C77 S66 132.0(5) . . ?
C77 C77 S66 113.8(6) 2_766 . ?
C77 C77 C76 114.2(7) 2_766 . ?
C40 C31 S41 112.8(4) . . ?
C32 C31 S41 125.0(4) . . ?
C32 C31 C40 122.2(5) . . ?
C20 C29 S30 112.7(4) . . ?
C28 C29 S30 125.3(4) . . ?
C28 C29 C20 122.1(5) . . ?
C57 C56 H56 120.4 . . ?
C55 C56 C57 119.1(5) . . ?
C55 C56 H56 120.4 . . ?
C27 C28 H28 121.0 . . ?
C29 C28 C27 118.1(5) . . ?
C29 C28 H28 121.0 . . ?
C44 C43 H43 120.4 . . ?
C42 C43 H43 120.4 . . ?
C42 C43 C44 119.3(5) . . ?
C45 C46 H46 119.4 . . ?
C45 C46 C47 121.2(6) . . ?
C47 C46 H46 119.4 . . ?
C23 C24 H24 119.7 . . ?
C23 C24 C25 120.6(5) . . ?
C25 C24 H24 119.7 . . ?
C43 C44 C49 119.8(5) . . ?
C45 C44 C49 118.9(5) . . ?
C45 C44 C43 121.3(5) . . ?
C51 C42 S54 112.2(4) . . ?
C43 C42 S54 126.4(4) . . ?
C43 C42 C51 121.4(5) . . ?
C57 C58 H58 119.6 . . ?
C59 C58 C57 120.8(6) . . ?
C59 C58 H58 119.6 . . ?
C62 C61 H61 119.6 . . ?
C60 C61 C62 120.8(6) . . ?
C60 C61 H61 119.6 . . ?
C22 C23 H23 120.1 . . ?
C24 C23 C22 119.9(6) . . ?
C24 C23 H23 120.1 . . ?
C37 C36 H36 119.8 . . ?
C37 C36 C35 120.5(6) . . ?
C35 C36 H36 119.8 . . ?
C61 C60 H60 119.7 . . ?
C61 C60 C59 120.5(6) . . ?
C59 C60 H60 119.7 . . ?
C24 C25 H25 119.7 . . ?
C26 C25 C24 120.6(6) . . ?
C26 C25 H25 119.7 . . ?
C76 C75 H75 120.0 . . ?
C76 C75 C74 120.0(6) . . ?
C74 C75 H75 120.0 . . ?
C69 C68 H68 120.5 . . ?
C67 C68 C69 119.1(6) . . ?
C67 C68 H68 120.5 . . ?
C73 C74 C69 118.6(7) . . ?
C75 C74 C73 121.4(6) . . ?
C75 C74 C69 120.0(6) . . ?
C49 C48 H48 119.5 . . ?
C47 C48 C49 121.1(6) . . ?
C47 C48 H48 119.5 . . ?
C83 C78 Cl84 119.7(5) . . ?
C83 C78 C79 120.7(6) . . ?
C79 C78 Cl84 119.5(5) . . ?
C27 C26 H26 119.6 . . ?
C25 C26 C27 120.8(6) . . ?
C25 C26 H26 119.6 . . ?
C76 C67 S66 112.7(5) . 2_766 ?
C68 C67 S66 126.2(5) . 2_766 ?
C68 C67 C76 121.1(6) . . ?
C78 C83 H83 120.2 . . ?
C78 C83 C82 119.7(6) . . ?
C82 C83 H83 120.2 . . ?
C58 C59 C60 120.8(6) . . ?
C58 C59 H59 119.6 . . ?
C60 C59 H59 119.6 . . ?
C46 C45 C44 120.2(6) . . ?
C46 C45 H45 119.9 . . ?
C44 C45 H45 119.9 . . ?
C34 C35 C36 120.7(6) . . ?
C34 C35 H35 119.6 . . ?
C36 C35 H35 119.6 . . ?
C69 C70 H70 119.7 . . ?
C71 C70 C69 120.6(7) . . ?
C71 C70 H70 119.7 . . ?
C83 C82 H82 119.9 . . ?
C81 C82 C83 120.2(7) . . ?
C81 C82 H82 119.9 . . ?
C73 C72 H72 120.2 . . ?
C73 C72 C71 119.5(7) . . ?
C71 C72 H72 120.2 . . ?
C78 C79 H79 120.6 . . ?
C80 C79 C78 118.8(7) . . ?
C80 C79 H79 120.6 . . ?
C82 C81 H81 120.1 . . ?
C82 C81 C80 119.8(7) . . ?
C80 C81 H81 120.1 . . ?
C46 C47 H47 120.3 . . ?
C48 C47 C46 119.5(6) . . ?
C48 C47 H47 120.3 . . ?
C79 C80 C81 120.8(7) . . ?
C79 C80 H80 119.6 . . ?
C81 C80 H80 119.6 . . ?
F17 F16 As8 58.8(4) . . ?
F16A F16 As8 64.2(5) . . ?
F16A F16 F17 112.1(7) . . ?
C70 C71 C72 121.5(7) . . ?
C70 C71 H71 119.2 . . ?
C72 C71 H71 119.2 . . ?
F16 F17 As8 64.4(4) . . ?
F11 F17 As8 77.4(7) . . ?
F11 F17 F16 139.9(10) . . ?
F14A F14 As8 71.2(5) . . ?
F14A F14 F8 115.7(7) . . ?
F8 F14 As8 65.3(4) . . ?
F14 F14A As8 65.6(5) . . ?
F14 F14A F12 107.4(7) . . ?
F12 F14A As8 58.2(4) . . ?
As8 F16A F10 61.4(4) . . ?
F16 F16A As8 71.4(5) . . ?
F16 F16A F10 108.0(8) . . ?
F14 F8 As8 60.1(4) . . ?
F16A F10 As8 57.9(4) . . ?
F1 F10 As8 72.4(7) . . ?
F1 F10 F16A 130.2(8) . . ?
F10 F1 As8 74.9(7) . . ?
F17 F11 As8 70.9(8) . . ?
F12 F13 As8 73.6(9) . . ?
As8 F12 F14A 61.7(4) . . ?
F13 F12 As8 78.6(9) . . ?
F13 F12 F14A 138.4(11) . . ?
C76A C75A H75A 120.2 . . ?
C76A C75A C74A 120(2) . . ?
C74A C75A H75A 120.2 . . ?
C77A S66A C67A 88.7(19) . 2_766 ?
C77A C77A S66A 115(3) 2_766 . ?
C77A C77A C76A 112(3) 2_766 . ?
C76A C77A S66A 133(3) . . ?
C75A C76A C77A 132(2) . . ?
C75A C76A C67A 119(2) . . ?
C67A C76A C77A 109(2) . . ?
C68A C67A C76A 122(2) . . ?
C75A C74A C69A 121(2) . . ?
C73A C74A C75A 121(2) . . ?
C73A C74A C69A 118(2) . . ?
C67A C68A H68A 120.5 . . ?
C67A C68A C69A 119(2) . . ?
C69A C68A H68A 120.5 . . ?
C68A C69A C74A 119(2) . . ?
C68A C69A C70A 122(2) . . ?
C70A C69A C74A 119(2) . . ?
C74A C73A H73A 119.4 . . ?
C72A C73A C74A 121(2) . . ?
C72A C73A H73A 119.4 . . ?
C69A C70A H70A 119.8 . . ?
C71A C70A C69A 120(2) . . ?
C71A C70A H70A 119.8 . . ?
C73A C72A H72A 120.2 . . ?
C73A C72A C71A 120(2) . . ?
C71A C72A H72A 120.2 . . ?
C70A C71A C72A 121(2) . . ?
C70A C71A H71A 119.3 . . ?
C72A C71A H71A 119.3 . . ?

loop_
_geom_bond_atom_site_label_1
_geom_bond_atom_site_label_2
_geom_bond_distance
_geom_bond_site_symmetry_2
_geom_bond_publ_flag
As1 F5 1.723(3) . ?
As1 F3 1.716(4) . ?
As1 F2 1.716(4) . ?
As1 F7 1.711(4) . ?
As1 F4 1.718(4) . ?
As1 F6 1.724(4) . ?
As8 F16 1.760(6) . ?
As8 F17 1.668(9) . ?
As8 F14 1.688(6) . ?
As8 F14A 1.754(9) . ?
As8 F16A 1.672(9) . ?
As8 F9 1.713(6) . ?
As8 F8 1.768(9) . ?
As8 F10 1.733(6) . ?
As8 F1 1.711(9) . ?
As8 F11 1.723(7) . ?
As8 F13 1.729(10) . ?
As8 F12 1.692(7) . ?
S30 C18 1.719(5) . ?
S30 C29 1.766(6) . ?
S54 C53 1.722(5) . ?
S54 C42 1.771(6) . ?
S41 C19 1.706(6) . ?
S41 C31 1.759(6) . ?
S65 C52 1.710(5) . ?
S65 C55 1.755(6) . ?
S66 C77 1.733(6) . ?
S66 C67 1.762(7) 2_766 ?
Cl84 C78 1.733(7) . ?
C49 C50 1.411(8) . ?
C49 C44 1.430(8) . ?
C49 C48 1.413(8) . ?
C20 C19 1.416(8) . ?
C20 C21 1.385(8) . ?
C20 C29 1.429(8) . ?
C38 C39 1.415(8) . ?
C38 C33 1.439(8) . ?
C38 C37 1.405(8) . ?
C57 C62 1.449(8) . ?
C57 C56 1.415(8) . ?
C57 C58 1.413(8) . ?
C40 C18 1.425(8) . ?
C40 C39 1.384(8) . ?
C40 C31 1.431(7) . ?
C52 C51 1.418(8) . ?
C52 C53 1.405(7) . ?
C51 C50 1.385(8) . ?
C51 C42 1.431(7) . ?
C22 C27 1.428(8) . ?
C22 C21 1.428(8) . ?
C22 C23 1.412(8) . ?
C32 H32 0.9500 . ?
C32 C33 1.416(8) . ?
C32 C31 1.370(8) . ?
C18 C19 1.414(8) . ?
C50 H50 0.9500 . ?
C76 C77 1.436(9) . ?
C76 C75 1.378(9) . ?
C76 C67 1.436(8) . ?
C63 H63 0.9500 . ?
C63 C62 1.406(8) . ?
C63 C64 1.391(8) . ?
C73 H73 0.9500 . ?
C73 C74 1.414(9) . ?
C73 C72 1.388(10) . ?
C39 H39 0.9500 . ?
C53 C64 1.426(8) . ?
C27 C28 1.433(8) . ?
C27 C26 1.411(8) . ?
C33 C34 1.409(8) . ?
C62 C61 1.419(8) . ?
C64 C55 1.434(7) . ?
C21 H21 0.9500 . ?
C37 H37 0.9500 . ?
C37 C36 1.376(9) . ?
C69 C68 1.405(9) . ?
C69 C74 1.436(9) . ?
C69 C70 1.436(10) . ?
C55 C56 1.378(8) . ?
C34 H34 0.9500 . ?
C34 C35 1.381(9) . ?
C77 C77 1.366(11) 2_766 ?
C29 C28 1.372(8) . ?
C56 H56 0.9500 . ?
C28 H28 0.9500 . ?
C43 H43 0.9500 . ?
C43 C44 1.426(8) . ?
C43 C42 1.363(8) . ?
C46 H46 0.9500 . ?
C46 C45 1.376(9) . ?
C46 C47 1.414(9) . ?
C24 H24 0.9500 . ?
C24 C23 1.381(9) . ?
C24 C25 1.399(9) . ?
C44 C45 1.412(8) . ?
C58 H58 0.9500 . ?
C58 C59 1.362(9) . ?
C61 H61 0.9500 . ?
C61 C60 1.370(9) . ?
C23 H23 0.9500 . ?
C36 H36 0.9500 . ?
C36 C35 1.396(9) . ?
C60 H60 0.9500 . ?
C60 C59 1.412(9) . ?
C25 H25 0.9500 . ?
C25 C26 1.372(9) . ?
C75 H75 0.9500 . ?
C75 C74 1.411(10) . ?
C68 H68 0.9500 . ?
C68 C67 1.393(9) . ?
C48 H48 0.9500 . ?
C48 C47 1.371(9) . ?
C78 C83 1.375(9) . ?
C78 C79 1.397(10) . ?
C26 H26 0.9500 . ?
C83 H83 0.9500 . ?
C83 C82 1.381(9) . ?
C59 H59 0.9500 . ?
C45 H45 0.9500 . ?
C35 H35 0.9500 . ?
C70 H70 0.9500 . ?
C70 C71 1.349(10) . ?
C82 H82 0.9500 . ?
C82 C81 1.376(11) . ?
C72 H72 0.9500 . ?
C72 C71 1.411(10) . ?
C79 H79 0.9500 . ?
C79 C80 1.372(11) . ?
C81 H81 0.9500 . ?
C81 C80 1.385(12) . ?
C47 H47 0.9500 . ?
C80 H80 0.9500 . ?
F16 F17 1.634(14) . ?
F16 F16A 1.298(12) . ?
C71 H71 0.9500 . ?
F17 F11 0.927(11) . ?
F14 F14A 1.269(12) . ?
F14 F8 1.586(13) . ?
F14A F12 1.727(13) . ?
F16A F10 1.723(14) . ?
F10 F1 0.970(12) . ?
F13 F12 0.822(11) . ?
C75A H75A 0.9500 . ?
C75A C76A 1.378(19) . ?
C75A C74A 1.412(19) . ?
S66A C77A 1.73(2) . ?
S66A C67A 1.76(4) 2_766 ?
C77A C77A 1.42(8) 2_766 ?
C77A C76A 1.435(19) . ?
C76A C67A 1.43(2) . ?
C67A C68A 1.390(19) . ?
C74A C69A 1.435(19) . ?
C74A C73A 1.410(19) . ?
C68A H68A 0.9500 . ?
C68A C69A 1.404(19) . ?
C69A C70A 1.434(19) . ?
C73A H73A 0.9500 . ?
C73A C72A 1.387(19) . ?
C70A H70A 0.9500 . ?
C70A C71A 1.349(19) . ?
C72A H72A 0.9500 . ?
C72A C71A 1.409(19) . ?
C71A H71A 0.9500 . ?

loop_
_geom_torsion_atom_site_label_1
_geom_torsion_atom_site_label_2
_geom_torsion_atom_site_label_3
_geom_torsion_atom_site_label_4
_geom_torsion
_geom_torsion_site_symmetry_1
_geom_torsion_site_symmetry_2
_geom_torsion_site_symmetry_3
_geom_torsion_site_symmetry_4
_geom_torsion_publ_flag
As8 F16 F17 F11 19.2(15) . . . . ?
As8 F16 F16A F10 -50.2(5) . . . . ?
As8 F14 F14A F12 41.5(5) . . . . ?
As8 F14A F12 F13 19.1(17) . . . . ?
As8 F16A F10 F1 1.0(11) . . . . ?
As8 F13 F12 F14A -17.1(15) . . . . ?
S30 C18 C19 S41 178.1(3) . . . . ?
S30 C18 C19 C20 -1.4(6) . . . . ?
S30 C29 C28 C27 178.8(4) . . . . ?
S54 C53 C64 C63 -2.3(10) . . . . ?
S54 C53 C64 C55 177.1(4) . . . . ?
S65 C52 C51 C50 -1.3(10) . . . . ?
S65 C52 C51 C42 179.2(4) . . . . ?
S65 C52 C53 S54 -178.9(3) . . . . ?
S65 C52 C53 C64 -1.0(6) . . . . ?
S65 C55 C56 C57 177.9(4) . . . . ?
Cl84 C78 C83 C82 -179.9(5) . . . . ?
Cl84 C78 C79 C80 -179.7(5) . . . . ?
C49 C44 C45 C46 0.5(9) . . . . ?
C49 C48 C47 C46 0.7(9) . . . . ?
C20 C29 C28 C27 -1.0(8) . . . . ?
C38 C33 C34 C35 1.0(8) . . . . ?
C38 C37 C36 C35 -1.3(9) . . . . ?
C57 C62 C61 C60 0.4(8) . . . . ?
C57 C58 C59 C60 0.8(9) . . . . ?
C40 C18 C19 S41 0.7(6) . . . . ?
C40 C18 C19 C20 -178.7(5) . . . . ?
C52 S65 C55 C64 -1.7(4) . . . . ?
C52 S65 C55 C56 179.5(5) . . . . ?
C52 C51 C50 C49 179.0(5) . . . . ?
C52 C51 C42 S54 -0.4(6) . . . . ?
C52 C51 C42 C43 179.9(5) . . . . ?
C52 C53 C64 C63 -179.6(6) . . . . ?
C52 C53 C64 C55 -0.3(7) . . . . ?
C51 C52 C53 S54 0.4(6) . . . . ?
C51 C52 C53 C64 178.3(5) . . . . ?
C22 C27 C28 C29 1.1(8) . . . . ?
C22 C27 C26 C25 1.5(9) . . . . ?
C32 C33 C34 C35 -177.9(5) . . . . ?
C18 S30 C29 C20 -1.1(4) . . . . ?
C18 S30 C29 C28 179.1(5) . . . . ?
C18 C40 C39 C38 178.1(5) . . . . ?
C18 C40 C31 S41 -1.0(6) . . . . ?
C18 C40 C31 C32 179.8(5) . . . . ?
C50 C49 C44 C43 0.8(8) . . . . ?
C50 C49 C44 C45 -178.8(5) . . . . ?
C50 C49 C48 C47 178.2(5) . . . . ?
C50 C51 C42 S54 -180.0(4) . . . . ?
C50 C51 C42 C43 0.4(8) . . . . ?
C76 C75 C74 C73 177.8(6) . . . . ?
C76 C75 C74 C69 -0.3(9) . . . . ?
C63 C62 C61 C60 -178.6(5) . . . . ?
C63 C64 C55 S65 -179.2(4) . . . . ?
C63 C64 C55 C56 -0.3(8) . . . . ?
C73 C72 C71 C70 1.0(11) . . . . ?
C39 C38 C33 C32 -0.9(8) . . . . ?
C39 C38 C33 C34 -179.9(5) . . . . ?
C39 C38 C37 C36 -180.0(5) . . . . ?
C39 C40 C18 S30 4.3(10) . . . . ?
C39 C40 C18 C19 -179.0(6) . . . . ?
C39 C40 C31 S41 178.3(4) . . . . ?
C39 C40 C31 C32 -0.9(8) . . . . ?
C53 S54 C42 C51 0.5(4) . . . . ?
C53 S54 C42 C43 -179.8(5) . . . . ?
C53 C52 C51 C50 179.5(5) . . . . ?
C53 C52 C51 C42 0.0(7) . . . . ?
C53 C64 C55 S65 1.4(6) . . . . ?
C53 C64 C55 C56 -179.7(5) . . . . ?
C19 S41 C31 C40 1.2(4) . . . . ?
C19 S41 C31 C32 -179.6(5) . . . . ?
C19 C20 C21 C22 -179.8(5) . . . . ?
C19 C20 C29 S30 0.6(6) . . . . ?
C19 C20 C29 C28 -179.7(5) . . . . ?
C27 C22 C21 C20 -0.3(8) . . . . ?
C27 C22 C23 C24 0.3(8) . . . . ?
C33 C38 C39 C40 1.8(8) . . . . ?
C33 C38 C37 C36 0.6(8) . . . . ?
C33 C32 C31 S41 -177.3(4) . . . . ?
C33 C32 C31 C40 1.8(8) . . . . ?
C33 C34 C35 C36 -1.7(9) . . . . ?
C62 C57 C56 C55 1.4(8) . . . . ?
C62 C57 C58 C59 -0.9(8) . . . . ?
C62 C63 C64 C53 180.0(5) . . . . ?
C62 C63 C64 C55 0.7(8) . . . . ?
C62 C61 C60 C59 -0.5(9) . . . . ?
C64 C63 C62 C57 -0.1(8) . . . . ?
C64 C63 C62 C61 178.8(5) . . . . ?
C64 C55 C56 C57 -0.8(8) . . . . ?
C21 C20 C19 S41 1.4(10) . . . . ?
C21 C20 C19 C18 -179.3(5) . . . . ?
C21 C20 C29 S30 -179.6(4) . . . . ?
C21 C20 C29 C28 0.2(8) . . . . ?
C21 C22 C27 C28 -0.5(8) . . . . ?
C21 C22 C27 C26 178.8(5) . . . . ?
C21 C22 C23 C24 179.7(5) . . . . ?
C37 C38 C39 C40 -177.6(5) . . . . ?
C37 C38 C33 C32 178.5(5) . . . . ?
C37 C38 C33 C34 -0.4(8) . . . . ?
C37 C36 C35 C34 1.9(9) . . . . ?
C69 C68 C67 S66 179.0(5) . . . 2_766 ?
C69 C68 C67 C76 -0.9(9) . . . . ?
C69 C70 C71 C72 0.7(11) . . . . ?
C55 S65 C52 C51 -177.6(6) . . . . ?
C55 S65 C52 C53 1.5(4) . . . . ?
C77 C76 C75 C74 179.5(4) . . . . ?
C77 C76 C67 S66 1.1(5) . . . 2_766 ?
C77 C76 C67 C68 -179.0(5) . . . . ?
C31 S41 C19 C20 178.3(6) . . . . ?
C31 S41 C19 C18 -1.1(4) . . . . ?
C31 C40 C18 S30 -176.5(4) . . . . ?
C31 C40 C18 C19 0.2(6) . . . . ?
C31 C40 C39 C38 -1.0(8) . . . . ?
C31 C32 C33 C38 -0.9(8) . . . . ?
C31 C32 C33 C34 178.1(5) . . . . ?
C29 S30 C18 C40 178.1(6) . . . . ?
C29 S30 C18 C19 1.4(4) . . . . ?
C29 C20 C19 S41 -178.8(4) . . . . ?
C29 C20 C19 C18 0.5(7) . . . . ?
C29 C20 C21 C22 0.5(8) . . . . ?
C56 C57 C62 C63 -1.0(8) . . . . ?
C56 C57 C62 C61 -180.0(5) . . . . ?
C56 C57 C58 C59 179.4(5) . . . . ?
C28 C27 C26 C25 -179.1(5) . . . . ?
C43 C44 C45 C46 -179.1(6) . . . . ?
C24 C25 C26 C27 0.2(9) . . . . ?
C44 C49 C50 C51 1.0(8) . . . . ?
C44 C49 C48 C47 -0.8(9) . . . . ?
C44 C43 C42 S54 -178.2(4) . . . . ?
C44 C43 C42 C51 1.4(8) . . . . ?
C42 S54 C53 C52 -0.5(4) . . . . ?
C42 S54 C53 C64 -177.9(6) . . . . ?
C42 C51 C50 C49 -1.6(8) . . . . ?
C42 C43 C44 C49 -2.0(8) . . . . ?
C42 C43 C44 C45 177.6(5) . . . . ?
C58 C57 C62 C63 179.3(5) . . . . ?
C58 C57 C62 C61 0.3(8) . . . . ?
C58 C57 C56 C55 -178.8(5) . . . . ?
C61 C60 C59 C58 -0.1(9) . . . . ?
C23 C22 C27 C28 178.9(5) . . . . ?
C23 C22 C27 C26 -1.8(8) . . . . ?
C23 C22 C21 C20 -179.7(5) . . . . ?
C23 C24 C25 C26 -1.7(9) . . . . ?
C25 C24 C23 C22 1.4(9) . . . . ?
C75 C76 C77 S66 1.0(5) . . . . ?
C75 C76 C77 C77 179.1(6) . . . 2_766 ?
C75 C76 C67 S66 -179.6(4) . . . 2_766 ?
C75 C76 C67 C68 0.3(8) . . . . ?
C68 C69 C74 C73 -178.5(6) . . . . ?
C68 C69 C74 C75 -0.3(10) . . . . ?
C68 C69 C70 C71 178.2(7) . . . . ?
C74 C73 C72 C71 -1.2(10) . . . . ?
C74 C69 C68 C67 0.9(9) . . . . ?
C74 C69 C70 C71 -2.1(10) . . . . ?
C48 C49 C50 C51 -178.0(5) . . . . ?
C48 C49 C44 C43 179.8(5) . . . . ?
C48 C49 C44 C45 0.2(8) . . . . ?
C78 C83 C82 C81 -0.9(9) . . . . ?
C78 C79 C80 C81 0.1(9) . . . . ?
C26 C27 C28 C29 -178.2(5) . . . . ?
C67 S66 C77 C76 178.9(3) 2_766 . . . ?
C67 S66 C77 C77 0.7(5) 2_766 . . 2_766 ?
C67 C76 C77 S66 -179.8(4) . . . . ?
C67 C76 C77 C77 -1.6(5) . . . 2_766 ?
C67 C76 C75 C74 0.3(8) . . . . ?
C83 C78 C79 C80 -0.7(9) . . . . ?
C83 C82 C81 C80 0.3(9) . . . . ?
C45 C46 C47 C48 0.0(9) . . . . ?
C70 C69 C68 C67 -179.5(6) . . . . ?
C70 C69 C74 C73 1.9(10) . . . . ?
C70 C69 C74 C75 -179.9(6) . . . . ?
C82 C81 C80 C79 0.2(10) . . . . ?
C72 C73 C74 C69 -0.2(10) . . . . ?
C72 C73 C74 C75 -178.4(6) . . . . ?
C79 C78 C83 C82 1.1(9) . . . . ?
C47 C46 C45 C44 -0.6(9) . . . . ?
F16 As8 F17 F11 -167.5(10) . . . . ?
F16 As8 F14A F14 -178.7(5) . . . . ?
F16 As8 F14A F12 49.4(7) . . . . ?
F16 As8 F16A F10 123.7(7) . . . . ?
F16 As8 F8 F14 178.9(4) . . . . ?
F16 As8 F10 F16A -35.6(5) . . . . ?
F16 As8 F10 F1 145.2(7) . . . . ?
F16 As8 F1 F10 -39.3(8) . . . . ?
F16 As8 F11 F17 10.5(8) . . . . ?
F16 As8 F13 F12 -132.2(11) . . . . ?
F16 As8 F12 F14A -148.9(5) . . . . ?
F16 As8 F12 F13 43.9(10) . . . . ?
F16 F17 F11 As8 -17.7(14) . . . . ?
F16 F16A F10 As8 56.0(6) . . . . ?
F16 F16A F10 F1 57.0(14) . . . . ?
F17 As8 F16 F16A 141.5(8) . . . . ?
F17 As8 F14 F14A 44.4(8) . . . . ?
F17 As8 F14 F8 175.8(5) . . . . ?
F17 As8 F14A F14 -144.0(6) . . . . ?
F17 As8 F14A F12 84.1(5) . . . . ?
F17 As8 F16A F16 -31.5(7) . . . . ?
F17 As8 F16A F10 92.2(5) . . . . ?
F17 As8 F10 F16A -92.3(6) . . . . ?
F17 As8 F10 F1 88.5(8) . . . . ?
F17 As8 F1 F10 -93.3(8) . . . . ?
F17 As8 F13 F12 -78.0(10) . . . . ?
F17 As8 F12 F14A -92.2(6) . . . . ?
F17 As8 F12 F13 100.7(11) . . . . ?
F17 F16 F16A As8 35.1(7) . . . . ?
F17 F16 F16A F10 -15.0(10) . . . . ?
F14 As8 F17 F16 178.9(4) . . . . ?
F14 As8 F17 F11 11.4(10) . . . . ?
F14 As8 F14A F12 -132.0(7) . . . . ?
F14 As8 F16A F16 -178.7(5) . . . . ?
F14 As8 F16A F10 -54.9(7) . . . . ?
F14 As8 F10 F16A 144.9(5) . . . . ?
F14 As8 F10 F1 -34.3(7) . . . . ?
F14 As8 F1 F10 140.8(8) . . . . ?
F14 As8 F11 F17 -170.4(8) . . . . ?
F14 As8 F13 F12 47.6(11) . . . . ?
F14 As8 F12 F14A 30.6(5) . . . . ?
F14 As8 F12 F13 -136.6(10) . . . . ?
F14 F14A F12 As8 -45.2(6) . . . . ?
F14 F14A F12 F13 -26(2) . . . . ?
F14A As8 F16 F17 42.8(8) . . . . ?
F14A As8 F16 F16A -175.7(8) . . . . ?
F14A As8 F17 F16 -152.5(5) . . . . ?
F14A As8 F17 F11 40.0(8) . . . . ?
F14A As8 F14 F8 131.4(7) . . . . ?
F14A As8 F8 F14 -31.0(5) . . . . ?
F14A As8 F10 F16A 176.6(6) . . . . ?
F14A As8 F10 F1 -2.6(9) . . . . ?
F14A As8 F1 F10 177.7(8) . . . . ?
F14A As8 F11 F17 -135.0(9) . . . . ?
F14A As8 F13 F12 11.1(10) . . . . ?
F14A As8 F12 F13 -167.2(12) . . . . ?
F14A F14 F8 As8 52.0(7) . . . . ?
F16A As8 F16 F17 -141.5(8) . . . . ?
F16A As8 F17 F16 25.9(5) . . . . ?
F16A As8 F17 F11 -141.6(8) . . . . ?
F16A As8 F14 F14A -175.7(8) . . . . ?
F16A As8 F14 F8 -44.3(8) . . . . ?
F16A As8 F8 F14 150.6(6) . . . . ?
F16A As8 F10 F1 -179.2(9) . . . . ?
F16A As8 F1 F10 0.7(8) . . . . ?
F16A As8 F11 F17 44.5(10) . . . . ?
F16A As8 F13 F12 -171.8(10) . . . . ?
F16A As8 F12 F14A 176.5(6) . . . . ?
F16A As8 F12 F13 9.3(12) . . . . ?
F16A F16 F17 As8 -37.3(7) . . . . ?
F16A F16 F17 F11 -18.1(19) . . . . ?
F16A F10 F1 As8 -0.9(10) . . . . ?
F8 As8 F16 F17 175.8(5) . . . . ?
F8 As8 F16 F16A -42.7(8) . . . . ?
F8 As8 F14 F14A -131.4(7) . . . . ?
F8 As8 F14A F14 37.8(6) . . . . ?
F8 As8 F14A F12 -94.2(4) . . . . ?
F8 As8 F16A F16 146.6(6) . . . . ?
F8 As8 F16A F10 -89.6(4) . . . . ?
F8 As8 F10 F16A 90.3(6) . . . . ?
F8 As8 F10 F1 -88.9(8) . . . . ?
F8 As8 F1 F10 90.8(8) . . . . ?
F8 As8 F11 F17 -172.9(8) . . . . ?
F8 As8 F13 F12 98.1(10) . . . . ?
F8 As8 F12 F14A 85.2(6) . . . . ?
F8 As8 F12 F13 -82.0(11) . . . . ?
F8 F14 F14A As8 -49.2(6) . . . . ?
F8 F14 F14A F12 -7.7(10) . . . . ?
F10 As8 F16 F17 -94.9(5) . . . . ?
F10 As8 F16 F16A 46.5(7) . . . . ?
F10 As8 F17 F16 86.8(4) . . . . ?
F10 As8 F17 F11 -80.7(8) . . . . ?
F10 As8 F14 F14A 138.7(6) . . . . ?
F10 As8 F14 F8 -89.9(5) . . . . ?
F10 As8 F14A F14 -50.1(7) . . . . ?
F10 As8 F14A F12 177.9(4) . . . . ?
F10 As8 F16A F16 -123.7(7) . . . . ?
F10 As8 F8 F14 89.8(4) . . . . ?
F10 As8 F11 F17 99.9(8) . . . . ?
F10 As8 F13 F12 -175.9(7) . . . . ?
F1 As8 F16 F17 -74.9(6) . . . . ?
F1 As8 F16 F16A 66.5(8) . . . . ?
F1 As8 F17 F16 119.5(6) . . . . ?
F1 As8 F17 F11 -48.0(9) . . . . ?
F1 As8 F14 F14A 118.8(7) . . . . ?
F1 As8 F14 F8 -109.9(6) . . . . ?
F1 As8 F14A F14 -51.5(6) . . . . ?
F1 As8 F14A F12 176.5(5) . . . . ?
F1 As8 F16A F16 -124.2(6) . . . . ?
F1 As8 F16A F10 -0.4(5) . . . . ?
F1 As8 F8 F14 57.1(6) . . . . ?
F1 As8 F10 F16A 179.2(9) . . . . ?
F1 As8 F11 F17 128.6(9) . . . . ?
F1 As8 F12 F14A -6.6(9) . . . . ?
F1 As8 F12 F13 -173.8(10) . . . . ?
F11 As8 F16 F17 -6.5(5) . . . . ?
F11 As8 F16 F16A 134.9(7) . . . . ?
F11 As8 F17 F16 167.5(10) . . . . ?
F11 As8 F14 F14A 50.4(6) . . . . ?
F11 As8 F14 F8 -178.3(5) . . . . ?
F11 As8 F14A F14 -122.2(7) . . . . ?
F11 As8 F14A F12 105.9(5) . . . . ?
F11 As8 F16A F16 -53.2(8) . . . . ?
F11 As8 F16A F10 70.5(5) . . . . ?
F11 As8 F8 F14 3.1(8) . . . . ?
F11 As8 F10 F16A -123.5(6) . . . . ?
F11 As8 F10 F1 57.3(8) . . . . ?
F11 As8 F1 F10 -117.6(8) . . . . ?
F11 As8 F13 F12 -51.9(11) . . . . ?
F11 As8 F12 F14A -61.0(5) . . . . ?
F11 As8 F12 F13 131.8(10) . . . . ?
F13 As8 F16 F17 104.2(6) . . . . ?
F13 As8 F16 F16A -114.4(8) . . . . ?
F13 As8 F17 F16 -65.1(5) . . . . ?
F13 As8 F17 F11 127.4(9) . . . . ?
F13 As8 F14 F14A -60.3(7) . . . . ?
F13 As8 F14 F8 71.0(6) . . . . ?
F13 As8 F14A F14 126.0(6) . . . . ?
F13 As8 F14A F12 -5.9(5) . . . . ?
F13 As8 F16A F16 58.5(7) . . . . ?
F13 As8 F16A F10 -177.8(5) . . . . ?
F13 As8 F8 F14 -118.4(6) . . . . ?
F13 As8 F10 F16A 4.7(10) . . . . ?
F13 As8 F10 F1 -174.5(9) . . . . ?
F13 As8 F11 F17 -56.9(9) . . . . ?
F13 As8 F12 F14A 167.2(12) . . . . ?
F12 As8 F16 F17 84.0(5) . . . . ?
F12 As8 F16 F16A -134.6(7) . . . . ?
F12 As8 F17 F16 -92.4(5) . . . . ?
F12 As8 F17 F11 100.1(8) . . . . ?
F12 As8 F14 F14A -40.2(6) . . . . ?
F12 As8 F14 F8 91.2(5) . . . . ?
F12 As8 F14A F14 132.0(7) . . . . ?
F12 As8 F16A F16 54.2(7) . . . . ?
F12 As8 F16A F10 177.9(4) . . . . ?
F12 As8 F8 F14 -90.9(5) . . . . ?
F12 As8 F1 F10 -176.5(6) . . . . ?
F12 As8 F11 F17 -78.5(8) . . . . ?
C75A C76A C67A S66A 178(3) . . . 2_766 ?
C75A C76A C67A C68A 0.8(18) . . . . ?
C75A C74A C69A C68A -1(8) . . . . ?
C75A C74A C69A C70A 178(5) . . . . ?
C75A C74A C73A C72A -179(4) . . . . ?
S66A C77A C76A C75A 1(6) . . . . ?
S66A C77A C76A C67A -180(4) . . . . ?
S66A C67A C68A C69A -177(4) 2_766 . . . ?
C77A C77A C76A C75A -178(5) 2_766 . . . ?
C77A C77A C76A C67A 1(6) 2_766 . . . ?
C77A C76A C67A S66A -1(3) . . . 2_766 ?
C77A C76A C67A C68A -179(2) . . . . ?
C76A C75A C74A C69A 2(7) . . . . ?
C76A C75A C74A C73A -179(4) . . . . ?
C76A C67A C68A C69A 0(3) . . . . ?
C67A S66A C77A C77A 0(5) 2_766 . . 2_766 ?
C67A S66A C77A C76A -179(4) 2_766 . . . ?
C67A C68A C69A C74A 0(6) . . . . ?
C67A C68A C69A C70A -180(3) . . . . ?
C74A C75A C76A C77A 177(4) . . . . ?
C74A C75A C76A C67A -2(4) . . . . ?
C74A C69A C70A C71A 1(7) . . . . ?
C74A C73A C72A C71A 0(7) . . . . ?
C68A C69A C70A C71A -180(4) . . . . ?
C69A C74A C73A C72A 0(7) . . . . ?
C69A C70A C71A C72A -1(7) . . . . ?
C73A C74A C69A C68A -180(4) . . . . ?
C73A C74A C69A C70A 0(8) . . . . ?
C73A C72A C71A C70A 0(6) . . . . ?
